data_7031454
loop_
_publ_author_name
'Boldog, Ishtvan'
'Domasevitch, Konstantin V.'
'Sanchiz, Joaqu\'in'
'Mayer, Peter'
'Janiak, Christoph'

_publ_section_title
;
 1,3,5,7-Tetrakis(tetrazol-5-yl)-adamantane: the smallest tetrahedral
 tetrazole-functionalized ligand and its complexes formed by reaction with
 anhydrous M(ii)Cl2 (M = Mn, Cu, Zn, Cd).
;
_journal_issue 33
_journal_name_full 'Dalton transactions (Cambridge, England : 2003)'
_journal_page_first 12590
_journal_page_last 12605
_journal_paper_doi 10.1039/c4dt01022a
_journal_volume 43
_journal_year 2014
_chemical_formula_moiety 'C26 H40 Cl2 N20 O4 Zn3, 2(C3 H7 N O)'
_chemical_formula_sum 'C32 H54 Cl2 N22 O6 Zn3'
_chemical_formula_weight 1109.98
_chemical_name_systematic
;
poly-[\m~8~-(5,5',5'',5'''-(adamantane-1,3,5,7-tetrayl)-
tetrakis-tetrazolato)-dichloro-tetrakis-(N,N-dimethylformamide-\kO)-
trizinc(II)], N,N-dimethylformamide disolvate
;
_space_group_IT_number 14
_space_group_name_Hall '-P 2yn'
_symmetry_cell_setting monoclinic
_symmetry_Int_Tables_number 14
_symmetry_space_group_name_Hall '-P 2yn'
_symmetry_space_group_name_H-M 'P 1 21/n 1'
_atom_sites_solution_hydrogens geom
_atom_sites_solution_primary direct
_atom_sites_solution_secondary difmap
_audit_creation_method SHELXL-97
_cell_angle_alpha 90.00
_cell_angle_beta 112.1180(10)
_cell_angle_gamma 90.00
_cell_formula_units_Z 4
_cell_length_a 15.7345(5)
_cell_length_b 20.5801(4)
_cell_length_c 15.7442(4)
_cell_measurement_reflns_used 16037
_cell_measurement_temperature 123(2)
_cell_measurement_theta_max 27.485
_cell_measurement_theta_min 3.134
_cell_volume 4723.1(2)
_computing_cell_refinement 'SAINT (Bruker, 2008)'
_computing_data_collection 'APEX2 (Bruker, 2008)'
_computing_data_reduction 'SAINT (Bruker, 2008)'
_computing_molecular_graphics 'Diamond 2.1e (Brandenburg, 1999)'
_computing_publication_material 'WinGX 1.70.01 (Farrugia, 1999)'
_computing_structure_refinement 'SHELXL-97 (Sheldrick, 2008)'
_computing_structure_solution 'SHELXS-97 (Sheldrick, 2008)'
_diffrn_ambient_temperature 123(2)
_diffrn_measured_fraction_theta_full 0.983
_diffrn_measured_fraction_theta_max 0.983
_diffrn_measurement_device_type 'Bruker APEX2 area-detector diffractometer'
_diffrn_measurement_method '\w scans'
_diffrn_radiation_monochromator graphite
_diffrn_radiation_source 'fine-focus sealed tube'
_diffrn_radiation_type MoK\a
_diffrn_radiation_wavelength 0.71073
_diffrn_reflns_av_R_equivalents 0.0426
_diffrn_reflns_av_sigmaI/netI 0.0424
_diffrn_reflns_limit_h_max 20
_diffrn_reflns_limit_h_min -17
_diffrn_reflns_limit_k_max 26
_diffrn_reflns_limit_k_min -26
_diffrn_reflns_limit_l_max 17
_diffrn_reflns_limit_l_min -20
_diffrn_reflns_number 31850
_diffrn_reflns_theta_full 27.52
_diffrn_reflns_theta_max 27.52
_diffrn_reflns_theta_min 3.27
_diffrn_standards_decay_% 0
_exptl_absorpt_coefficient_mu 1.691
_exptl_absorpt_correction_type none
_exptl_crystal_colour colourless
_exptl_crystal_density_diffrn 1.561
_exptl_crystal_density_method 'not measured'
_exptl_crystal_description platelet
_exptl_crystal_F_000 2288
_exptl_crystal_size_max 0.10
_exptl_crystal_size_mid 0.08
_exptl_crystal_size_min 0.04
_refine_diff_density_max 0.839
_refine_diff_density_min -0.755
_refine_diff_density_rms 0.102
_refine_ls_extinction_method none
_refine_ls_goodness_of_fit_ref 1.036
_refine_ls_hydrogen_treatment constr
_refine_ls_matrix_type full
_refine_ls_number_parameters 599
_refine_ls_number_reflns 10695
_refine_ls_number_restraints 0
_refine_ls_restrained_S_all 1.036
_refine_ls_R_factor_all 0.0578
_refine_ls_R_factor_gt 0.0445
_refine_ls_shift/su_max 0.000
_refine_ls_shift/su_mean 0.000
_refine_ls_structure_factor_coef Fsqd
_refine_ls_weighting_details 'calc w=1/[\s^2^(Fo^2^)+(0.0630P)^2^+5.8761P] where P=(Fo^2^+2Fc^2^)/3'
_refine_ls_weighting_scheme calc
_refine_ls_wR_factor_gt 0.1071
_refine_ls_wR_factor_ref 0.1156
_reflns_number_gt 9210
_reflns_number_total 10695
_reflns_threshold_expression >2sigma(I)
_cod_data_source_file c4dt01022a2.cif
_cod_data_source_block (3)
_cod_depositor_comments
;Adding full bibliography for 7031452--7031455.cif.

The following automatic conversions were performed:

data name '_iucr_refine_instruction_details' was replaced with
'_iucr_refine_instructions_details' as specified in the replacement
file 'data/replacement-values/replacement_tags.lst'.

Automatic conversion script
Id: cif_correct_tags 9268 2022-04-12 08:56:07Z antanas 
;
_cod_original_sg_symbol_H-M 'P 21/n '
_cod_database_code 7031454

loop_
_symmetry_equiv_pos_as_xyz
'x, y, z'
'-x+1/2, y+1/2, -z+1/2'
'-x, -y, -z'
'x-1/2, -y-1/2, z-1/2'

loop_
_atom_site_label
_atom_site_type_symbol
_atom_site_fract_x
_atom_site_fract_y
_atom_site_fract_z
_atom_site_U_iso_or_equiv
_atom_site_adp_type
_atom_site_occupancy
_atom_site_symmetry_multiplicity
_atom_site_calc_flag
_atom_site_refinement_flags
Zn1 Zn 0.35371(4) 0.09174(2) 0.71213(4) 0.01707(11) Uani 1 1 d .
Zn2 Zn 0.20349(4) 0.08950(2) 0.85605(3) 0.01622(11) Uani 1 1 d .
Zn3 Zn 0.62763(3) 0.25519(2) 0.63653(3) 0.01996(11) Uani 1 1 d .
Cl1 Cl 0.33995(10) 0.02717(5) 0.59744(9) 0.0331(3) Uani 1 1 d .
Cl2 Cl 0.08897(9) 0.02506(5) 0.85109(10) 0.0306(2) Uani 1 1 d .
O1 O 0.7420(2) 0.19672(15) 0.7070(2) 0.0286(7) Uani 1 1 d .
O2 O 0.5773(2) 0.18118(16) 0.5420(2) 0.0323(8) Uani 1 1 d .
O3 O 0.5108(3) 0.31068(17) 0.5682(3) 0.0380(9) Uani 1 1 d .
O4 O 0.6793(2) 0.32585(16) 0.7366(2) 0.0314(8) Uani 1 1 d .
O5 O 0.7365(4) 0.1874(2) 0.3482(4) 0.0713(14) Uani 1 1 d .
O6 O 0.2299(4) 0.4901(2) 0.1613(4) 0.0657(14) Uani 1 1 d .
N1 N 0.4555(3) 0.15764(17) 0.7488(2) 0.0192(7) Uani 1 1 d .
N2 N 0.4827(3) 0.17388(18) 0.6797(3) 0.0200(8) Uani 1 1 d .
N3 N 0.5505(3) 0.21437(16) 0.7120(3) 0.0191(7) Uani 1 1 d .
N4 N 0.5714(3) 0.22649(16) 0.8016(3) 0.0190(7) Uani 1 1 d .
N5 N 0.2432(2) 0.15257(16) 0.9604(2) 0.0177(7) Uani 1 1 d .
N6 N 0.1734(3) 0.16609(18) 0.9889(3) 0.0207(8) Uani 1 1 d .
N7 N 0.2068(3) 0.20518(16) 1.0587(3) 0.0193(7) Uani 1 1 d .
N8 N 0.2968(3) 0.21847(17) 1.0776(3) 0.0200(8) Uani 1 1 d .
N9 N 0.5808(3) 0.02101(15) 1.1623(3) 0.0177(7) Uani 1 1 d .
N10 N 0.6388(3) -0.02945(16) 1.1843(3) 0.0177(8) Uani 1 1 d .
N11 N 0.6916(3) -0.02743(16) 1.1370(3) 0.0174(8) Uani 1 1 d .
N12 N 0.6709(3) 0.02415(16) 1.0825(3) 0.0178(7) Uani 1 1 d .
N13 N 0.7041(3) 0.31501(17) 1.1257(3) 0.0212(8) Uani 1 1 d .
N14 N 0.7362(3) 0.35746(16) 1.1933(3) 0.0193(7) Uani 1 1 d .
N15 N 0.6818(3) 0.35951(16) 1.2397(3) 0.0183(7) Uani 1 1 d .
N16 N 0.6120(3) 0.31828(17) 1.2029(3) 0.0211(8) Uani 1 1 d .
N17 N 0.8635(3) 0.1398(2) 0.7001(3) 0.0340(10) Uani 1 1 d .
N18 N 0.5209(3) 0.13155(19) 0.4054(3) 0.0343(9) Uani 1 1 d .
N19 N 0.4118(3) 0.3899(2) 0.4911(3) 0.0363(10) Uani 1 1 d .
N20 N 0.7474(3) 0.3381(2) 0.8905(3) 0.0352(10) Uani 1 1 d .
N21 N 0.8374(4) 0.1075(3) 0.3424(5) 0.0706(15) Uani 1 1 d .
N22 N 0.1839(3) 0.5001(2) 0.2800(3) 0.0368(11) Uani 1 1 d .
C1 C 0.5100(3) 0.19142(19) 0.8222(3) 0.0163(8) Uani 1 1 d .
C2 C 0.5101(3) 0.18704(19) 0.9168(3) 0.0143(8) Uani 1 1 d .
C3 C 0.4109(2) 0.18979(15) 0.9156(2) 0.0148(6) Uani 1 1 d .
H3A H 0.3816 0.2313 0.8882 0.018 Uiso 1 1 calc R
H3B H 0.3741 0.1538 0.8777 0.018 Uiso 1 1 calc R
C4 C 0.4131(3) 0.18408(19) 1.0131(3) 0.0156(9) Uani 1 1 d .
C5 C 0.4591(3) 0.11950(17) 1.0553(3) 0.0133(8) Uani 1 1 d .
H5A H 0.4228 0.0828 1.0189 0.016 Uiso 1 1 calc R
H5B H 0.4606 0.1156 1.1185 0.016 Uiso 1 1 calc R
C6 C 0.5584(2) 0.11597(14) 1.0573(2) 0.0141(6) Uani 1 1 d .
C7 C 0.6143(2) 0.17293(14) 1.1146(2) 0.0142(6) Uani 1 1 d .
H7A H 0.6776 0.1714 1.1158 0.017 Uiso 1 1 calc R
H7B H 0.6175 0.1691 1.1785 0.017 Uiso 1 1 calc R
C8 C 0.5692(2) 0.23825(14) 1.0733(2) 0.0150(6) Uani 1 1 d .
C9 C 0.5660(3) 0.24361(19) 0.9751(3) 0.0155(8) Uani 1 1 d .
H9A H 0.6291 0.2426 0.9757 0.019 Uiso 1 1 calc R
H9B H 0.5375 0.2854 0.9479 0.019 Uiso 1 1 calc R
C10 C 0.4704(3) 0.24034(18) 1.0714(3) 0.0146(8) Uani 1 1 d .
H10A H 0.4719 0.2370 1.1347 0.017 Uiso 1 1 calc R
H10B H 0.4415 0.2823 1.0454 0.017 Uiso 1 1 calc R
C11 C 0.5555(3) 0.12213(18) 0.9597(3) 0.0158(8) Uani 1 1 d .
H11A H 0.5202 0.0854 0.9222 0.019 Uiso 1 1 calc R
H11B H 0.6186 0.1202 0.9604 0.019 Uiso 1 1 calc R
C12 C 0.3168(3) 0.18576(19) 1.0152(3) 0.0151(8) Uani 1 1 d .
C13 C 0.6026(2) 0.05343(15) 1.0995(2) 0.0156(6) Uani 1 1 d .
C14 C 0.6269(3) 0.29159(15) 1.1321(3) 0.0162(6) Uani 1 1 d .
C15 C 0.7759(4) 0.1554(2) 0.6689(3) 0.0320(11) Uani 1 1 d .
H15 H 0.7359 0.1346 0.6147 0.038 Uiso 1 1 calc R
C16 C 0.9288(4) 0.1716(3) 0.7790(4) 0.0445(14) Uani 1 1 d .
H16A H 0.9411 0.2153 0.7621 0.067 Uiso 1 1 calc R
H16B H 0.9859 0.1465 0.8015 0.067 Uiso 1 1 calc R
H16C H 0.9038 0.1745 0.8273 0.067 Uiso 1 1 calc R
C17 C 0.8980(4) 0.0922(3) 0.6525(4) 0.0420(13) Uani 1 1 d .
H17A H 0.8464 0.0724 0.6027 0.063 Uiso 1 1 calc R
H17B H 0.9321 0.0583 0.6957 0.063 Uiso 1 1 calc R
H17C H 0.9388 0.1137 0.6271 0.063 Uiso 1 1 calc R
C18 C 0.5642(3) 0.1792(2) 0.4602(3) 0.0313(11) Uani 1 1 d .
H18 H 0.5866 0.2141 0.4349 0.038 Uiso 1 1 calc R
C19 C 0.4879(5) 0.0753(3) 0.4399(4) 0.0485(14) Uani 1 1 d .
H19A H 0.5008 0.0811 0.5053 0.073 Uiso 1 1 calc R
H19B H 0.5191 0.0362 0.4311 0.073 Uiso 1 1 calc R
H19C H 0.4216 0.0707 0.4064 0.073 Uiso 1 1 calc R
C20 C 0.5103(5) 0.1320(3) 0.3110(4) 0.0544(17) Uani 1 1 d .
H20A H 0.5410 0.1703 0.2990 0.082 Uiso 1 1 calc R
H20B H 0.4449 0.1335 0.2722 0.082 Uiso 1 1 calc R
H20C H 0.5377 0.0926 0.2974 0.082 Uiso 1 1 calc R
C21 C 0.4939(4) 0.3611(2) 0.5242(3) 0.0349(11) Uani 1 1 d .
H21 H 0.5427 0.3815 0.5128 0.042 Uiso 1 1 calc R
C22 C 0.3316(5) 0.3651(3) 0.5070(6) 0.0547(17) Uani 1 1 d .
H22A H 0.2861 0.3489 0.4492 0.082 Uiso 1 1 calc R
H22B H 0.3045 0.4001 0.5307 0.082 Uiso 1 1 calc R
H22C H 0.3505 0.3296 0.5517 0.082 Uiso 1 1 calc R
C23 C 0.3966(5) 0.4474(3) 0.4343(5) 0.0545(16) Uani 1 1 d .
H23A H 0.3756 0.4830 0.4628 0.082 Uiso 1 1 calc R
H23B H 0.3499 0.4382 0.3735 0.082 Uiso 1 1 calc R
H23C H 0.4540 0.4600 0.4280 0.082 Uiso 1 1 calc R
C24 C 0.7400(4) 0.3122(2) 0.8113(4) 0.0357(11) Uani 1 1 d .
H24 H 0.7845 0.2809 0.8117 0.043 Uiso 1 1 calc R
C25 C 0.6766(4) 0.3829(3) 0.8933(4) 0.0417(13) Uani 1 1 d .
H25A H 0.7019 0.4270 0.9059 0.062 Uiso 1 1 calc R
H25B H 0.6555 0.3696 0.9419 0.062 Uiso 1 1 calc R
H25C H 0.6248 0.3823 0.8342 0.062 Uiso 1 1 calc R
C26 C 0.8211(4) 0.3209(3) 0.9745(4) 0.0419(13) Uani 1 1 d .
H26A H 0.8616 0.2896 0.9616 0.063 Uiso 1 1 calc R
H26B H 0.7959 0.3015 1.0168 0.063 Uiso 1 1 calc R
H26C H 0.8560 0.3600 1.0024 0.063 Uiso 1 1 calc R
C27 C 0.7733(6) 0.1345(4) 0.3701(5) 0.065(2) Uani 1 1 d .
H27 H 0.7552 0.1094 0.4111 0.079 Uiso 1 1 calc R
C28 C 0.8663(6) 0.1409(4) 0.2781(6) 0.079(3) Uani 1 1 d .
H28A H 0.8543 0.1136 0.2238 0.118 Uiso 1 1 calc R
H28B H 0.9321 0.1502 0.3065 0.118 Uiso 1 1 calc R
H28C H 0.8322 0.1818 0.2599 0.118 Uiso 1 1 calc R
C29 C 0.8787(7) 0.0444(4) 0.3753(7) 0.104(3) Uani 1 1 d .
H29A H 0.8404 0.0206 0.4016 0.156 Uiso 1 1 calc R
H29B H 0.9401 0.0507 0.4225 0.156 Uiso 1 1 calc R
H29C H 0.8833 0.0196 0.3242 0.156 Uiso 1 1 calc R
C30 C 0.2357(4) 0.5164(2) 0.2336(4) 0.0468(14) Uani 1 1 d .
H30 H 0.2797 0.5501 0.2574 0.056 Uiso 1 1 calc R
C31 C 0.1170(5) 0.4486(4) 0.2498(6) 0.071(2) Uani 1 1 d .
H31A H 0.0576 0.4645 0.2481 0.106 Uiso 1 1 calc R
H31B H 0.1371 0.4119 0.2925 0.106 Uiso 1 1 calc R
H31C H 0.1108 0.4344 0.1884 0.106 Uiso 1 1 calc R
C32 C 0.1934(7) 0.5338(4) 0.3628(5) 0.088(3) Uani 1 1 d .
H32A H 0.2024 0.5022 0.4120 0.132 Uiso 1 1 calc R
H32B H 0.1379 0.5592 0.3531 0.132 Uiso 1 1 calc R
H32C H 0.2465 0.5629 0.3800 0.132 Uiso 1 1 calc R

loop_
_atom_site_aniso_label
_atom_site_aniso_U_11
_atom_site_aniso_U_22
_atom_site_aniso_U_33
_atom_site_aniso_U_23
_atom_site_aniso_U_13
_atom_site_aniso_U_12
Zn1 0.0189(3) 0.0143(2) 0.0204(3) 0.00212(17) 0.0102(2) 0.00099(18)
Zn2 0.0182(3) 0.0139(2) 0.0188(3) 0.00102(17) 0.00953(19) 0.00194(17)
Zn3 0.0222(3) 0.0207(2) 0.0209(2) 0.0022(2) 0.01258(16) -0.0015(2)
Cl1 0.0494(8) 0.0248(5) 0.0265(6) -0.0045(5) 0.0158(5) 0.0038(5)
Cl2 0.0274(6) 0.0266(5) 0.0429(7) 0.0013(5) 0.0190(5) -0.0055(5)
O1 0.0292(18) 0.0290(17) 0.0342(18) 0.0079(13) 0.0193(15) 0.0048(13)
O2 0.040(2) 0.0337(18) 0.0307(18) -0.0090(14) 0.0217(16) -0.0085(14)
O3 0.041(2) 0.0400(19) 0.038(2) 0.0163(16) 0.0201(17) 0.0129(17)
O4 0.041(2) 0.0245(17) 0.0335(19) -0.0076(14) 0.0191(17) -0.0124(14)
O5 0.075(4) 0.061(3) 0.069(3) -0.009(2) 0.017(3) -0.011(3)
O6 0.101(4) 0.049(2) 0.076(3) 0.010(2) 0.066(3) 0.019(2)
N1 0.0186(19) 0.0214(18) 0.0197(18) 0.0022(14) 0.0097(15) -0.0001(14)
N2 0.022(2) 0.0232(18) 0.0195(18) 0.0038(14) 0.0134(17) -0.0007(15)
N3 0.021(2) 0.0201(17) 0.0202(19) -0.0011(14) 0.0125(15) -0.0035(15)
N4 0.024(2) 0.0163(16) 0.0198(19) 0.0017(13) 0.0120(16) -0.0029(14)
N5 0.0177(19) 0.0165(17) 0.0224(19) -0.0010(14) 0.0117(16) -0.0009(14)
N6 0.021(2) 0.0195(18) 0.025(2) -0.0034(15) 0.0130(17) 0.0016(15)
N7 0.0170(19) 0.0218(17) 0.0231(19) -0.0033(15) 0.0119(15) 0.0017(14)
N8 0.0159(19) 0.0252(18) 0.0238(19) -0.0048(15) 0.0128(16) -0.0010(14)
N9 0.022(2) 0.0127(15) 0.0231(19) 0.0035(14) 0.0133(16) 0.0031(14)
N10 0.0194(19) 0.0144(16) 0.0226(19) 0.0043(13) 0.0117(16) 0.0037(13)
N11 0.0207(19) 0.0093(15) 0.023(2) 0.0014(13) 0.0093(17) 0.0019(13)
N12 0.0205(19) 0.0135(16) 0.0204(19) 0.0045(13) 0.0090(15) 0.0043(13)
N13 0.027(2) 0.0177(17) 0.0233(19) -0.0074(14) 0.0147(17) -0.0072(15)
N14 0.021(2) 0.0184(16) 0.0206(18) -0.0041(14) 0.0099(15) -0.0045(15)
N15 0.021(2) 0.0144(15) 0.0211(19) -0.0034(14) 0.0103(16) -0.0039(14)
N16 0.024(2) 0.0207(18) 0.0226(19) -0.0054(14) 0.0129(17) -0.0067(15)
N17 0.031(2) 0.032(2) 0.042(3) 0.0044(18) 0.017(2) 0.0052(17)
N18 0.044(3) 0.033(2) 0.029(2) -0.0076(17) 0.0169(19) -0.0022(18)
N19 0.033(2) 0.044(2) 0.035(2) 0.0031(19) 0.016(2) 0.0132(19)
N20 0.036(3) 0.033(2) 0.041(3) -0.0069(19) 0.020(2) -0.0086(19)
N21 0.062(4) 0.067(3) 0.081(5) -0.015(3) 0.025(3) -0.006(3)
N22 0.046(3) 0.027(2) 0.047(3) 0.002(2) 0.030(3) 0.002(2)
C1 0.016(2) 0.0155(19) 0.020(2) 0.0019(15) 0.0106(17) -0.0005(15)
C2 0.015(2) 0.0148(19) 0.015(2) 0.0004(14) 0.0082(18) 0.0001(15)
C3 0.0145(19) 0.0137(15) 0.019(2) 0.0016(13) 0.0102(13) 0.0016(13)
C4 0.017(2) 0.0118(19) 0.022(2) -0.0028(15) 0.0122(19) -0.0011(15)
C5 0.012(2) 0.0095(17) 0.018(2) -0.0001(15) 0.0051(17) -0.0003(14)
C6 0.017(2) 0.0096(14) 0.016(2) 0.0010(13) 0.0070(13) 0.0012(13)
C7 0.018(2) 0.0105(14) 0.016(2) -0.0003(12) 0.0085(12) 0.0029(13)
C8 0.018(2) 0.0117(15) 0.018(2) -0.0003(13) 0.0100(13) -0.0011(13)
C9 0.014(2) 0.0154(19) 0.020(2) 0.0001(15) 0.0098(17) -0.0006(15)
C10 0.015(2) 0.0103(18) 0.020(2) -0.0010(15) 0.0087(17) 0.0000(15)
C11 0.020(2) 0.0124(18) 0.020(2) -0.0017(15) 0.0128(19) -0.0003(15)
C12 0.014(2) 0.0147(18) 0.018(2) 0.0042(15) 0.0082(16) 0.0031(15)
C13 0.019(2) 0.0126(15) 0.0171(19) -0.0020(13) 0.0087(13) -0.0003(13)
C14 0.018(2) 0.0102(15) 0.022(2) 0.0016(13) 0.0091(13) 0.0004(13)
C15 0.035(3) 0.027(2) 0.036(3) 0.0078(19) 0.016(2) 0.005(2)
C16 0.043(4) 0.043(3) 0.055(4) 0.007(3) 0.026(3) 0.006(3)
C17 0.040(3) 0.033(3) 0.058(4) 0.003(2) 0.023(3) 0.011(2)
C18 0.037(3) 0.025(2) 0.035(3) -0.0037(18) 0.017(2) -0.0052(19)
C19 0.071(4) 0.032(3) 0.059(4) -0.015(3) 0.042(3) -0.013(3)
C20 0.082(5) 0.049(4) 0.036(3) -0.009(3) 0.027(3) -0.002(3)
C21 0.037(3) 0.036(3) 0.039(3) 0.003(2) 0.023(2) 0.003(2)
C22 0.047(4) 0.045(3) 0.083(5) 0.011(3) 0.038(4) 0.007(3)
C23 0.064(4) 0.053(3) 0.058(4) 0.017(3) 0.036(3) 0.028(3)
C24 0.039(3) 0.033(3) 0.038(3) -0.005(2) 0.017(2) -0.010(2)
C25 0.050(4) 0.037(3) 0.047(3) 0.001(2) 0.028(3) -0.006(2)
C26 0.041(3) 0.047(3) 0.042(3) -0.009(2) 0.021(3) -0.006(2)
C27 0.067(5) 0.062(5) 0.056(5) -0.006(3) 0.011(4) -0.009(4)
C28 0.079(6) 0.093(6) 0.065(5) -0.031(5) 0.029(5) -0.029(5)
C29 0.098(8) 0.073(5) 0.144(11) -0.004(5) 0.050(6) 0.015(5)
C30 0.047(4) 0.030(3) 0.070(4) 0.014(2) 0.030(3) 0.004(2)
C31 0.047(4) 0.066(4) 0.088(6) 0.036(4) 0.013(4) -0.009(3)
C32 0.126(8) 0.091(6) 0.044(4) -0.003(4) 0.028(5) 0.066(6)

loop_
_atom_type_symbol
_atom_type_description
_atom_type_scat_dispersion_real
_atom_type_scat_dispersion_imag
_atom_type_scat_source
C C 0.0033 0.0016 'International Tables Vol C Tables 4.2.6.8 and 6.1.1.4'
H H 0.0000 0.0000 'International Tables Vol C Tables 4.2.6.8 and 6.1.1.4'
Cl Cl 0.1484 0.1585 'International Tables Vol C Tables 4.2.6.8 and 6.1.1.4'
N N 0.0061 0.0033 'International Tables Vol C Tables 4.2.6.8 and 6.1.1.4'
O O 0.0106 0.0060 'International Tables Vol C Tables 4.2.6.8 and 6.1.1.4'
Zn Zn 0.2839 1.4301 'International Tables Vol C Tables 4.2.6.8 and 6.1.1.4'

loop_
_geom_angle_atom_site_label_1
_geom_angle_atom_site_label_2
_geom_angle_atom_site_label_3
_geom_angle
_geom_angle_site_symmetry_1
_geom_angle_site_symmetry_3
N1 Zn1 N10 113.22(15) . 3_657
N1 Zn1 N14 105.99(14) . 4_565
N10 Zn1 N14 102.37(13) 3_657 4_565
N1 Zn1 Cl1 117.87(11) . .
N10 Zn1 Cl1 103.63(11) 3_657 .
N14 Zn1 Cl1 112.81(12) 4_565 .
N5 Zn2 N15 107.51(14) . 4_565
N5 Zn2 N11 111.29(15) . 3_657
N15 Zn2 N11 103.21(14) 4_565 3_657
N5 Zn2 Cl2 114.58(10) . .
N15 Zn2 Cl2 114.85(12) 4_565 .
N11 Zn2 Cl2 104.82(10) 3_657 .
O2 Zn3 O4 177.03(13) . .
O2 Zn3 O3 90.44(15) . .
O4 Zn3 O3 91.45(15) . .
O2 Zn3 O1 88.74(14) . .
O4 Zn3 O1 89.27(15) . .
O3 Zn3 O1 177.68(13) . .
O2 Zn3 N3 88.11(13) . .
O4 Zn3 N3 89.75(13) . .
O3 Zn3 N3 85.88(14) . .
O1 Zn3 N3 91.93(13) . .
O2 Zn3 N7 90.92(13) . 4_665
O4 Zn3 N7 91.20(13) . 4_665
O3 Zn3 N7 94.77(14) . 4_665
O1 Zn3 N7 87.41(13) . 4_665
N3 Zn3 N7 178.84(14) . 4_665
C15 O1 Zn3 124.2(3) . .
C18 O2 Zn3 130.4(3) . .
C21 O3 Zn3 136.1(4) . .
C24 O4 Zn3 120.4(3) . .
C1 N1 N2 105.7(3) . .
C1 N1 Zn1 141.0(3) . .
N2 N1 Zn1 113.3(3) . .
N3 N2 N1 107.8(3) . .
N2 N3 N4 111.8(3) . .
N2 N3 Zn3 125.7(3) . .
N4 N3 Zn3 122.5(3) . .
C1 N4 N3 103.8(4) . .
C12 N5 N6 107.0(3) . .
C12 N5 Zn2 141.8(3) . .
N6 N5 Zn2 111.2(3) . .
N7 N6 N5 106.6(3) . .
N6 N7 N8 111.3(3) . .
N6 N7 Zn3 124.4(3) . 4_566
N8 N7 Zn3 124.3(3) . 4_566
C12 N8 N7 104.7(4) . .
N10 N9 C13 103.8(3) . .
N11 N10 N9 110.2(3) . .
N11 N10 Zn1 128.0(3) . 3_657
N9 N10 Zn1 121.5(2) . 3_657
N10 N11 N12 109.9(4) . .
N10 N11 Zn2 128.2(3) . 3_657
N12 N11 Zn2 121.9(3) . 3_657
N11 N12 C13 104.4(3) . .
N14 N13 C14 105.0(3) . .
N15 N14 N13 109.6(4) . .
N15 N14 Zn1 130.0(3) . 4_666
N13 N14 Zn1 120.4(3) . 4_666
N14 N15 N16 109.8(4) . .
N14 N15 Zn2 126.4(3) . 4_666
N16 N15 Zn2 123.6(3) . 4_666
N15 N16 C14 104.4(3) . .
C15 N17 C16 121.3(4) . .
C15 N17 C17 120.8(5) . .
C16 N17 C17 117.8(4) . .
C18 N18 C20 120.3(5) . .
C18 N18 C19 121.3(4) . .
C20 N18 C19 118.3(5) . .
C21 N19 C23 120.9(5) . .
C21 N19 C22 123.1(5) . .
C23 N19 C22 115.9(5) . .
C24 N20 C26 121.6(5) . .
C24 N20 C25 119.1(5) . .
C26 N20 C25 119.2(5) . .
C27 N21 C28 120.1(6) . .
C27 N21 C29 122.3(8) . .
C28 N21 C29 117.6(8) . .
C30 N22 C32 120.2(6) . .
C30 N22 C31 121.9(6) . .
C32 N22 C31 117.9(7) . .
N4 C1 N1 110.8(4) . .
N4 C1 C2 123.0(4) . .
N1 C1 C2 126.0(3) . .
C1 C2 C9 109.6(3) . .
C1 C2 C11 108.4(3) . .
C9 C2 C11 109.1(3) . .
C1 C2 C3 111.3(3) . .
C9 C2 C3 109.0(3) . .
C11 C2 C3 109.5(3) . .
C4 C3 C2 110.0(3) . .
C4 C3 H3A 109.7 . .
C2 C3 H3A 109.7 . .
C4 C3 H3B 109.7 . .
C2 C3 H3B 109.7 . .
H3A C3 H3B 108.2 . .
C3 C4 C12 111.8(3) . .
C3 C4 C5 109.2(3) . .
C12 C4 C5 108.6(3) . .
C3 C4 C10 109.1(3) . .
C12 C4 C10 109.4(3) . .
C5 C4 C10 108.5(3) . .
C4 C5 C6 110.8(3) . .
C4 C5 H5A 109.5 . .
C6 C5 H5A 109.5 . .
C4 C5 H5B 109.5 . .
C6 C5 H5B 109.5 . .
H5A C5 H5B 108.1 . .
C13 C6 C11 110.6(3) . .
C13 C6 C7 109.1(3) . .
C11 C6 C7 108.8(3) . .
C13 C6 C5 110.2(3) . .
C11 C6 C5 109.1(3) . .
C7 C6 C5 108.9(3) . .
C6 C7 C8 110.2(3) . .
C6 C7 H7A 109.6 . .
C8 C7 H7A 109.6 . .
C6 C7 H7B 109.6 . .
C8 C7 H7B 109.6 . .
H7A C7 H7B 108.1 . .
C14 C8 C9 110.6(3) . .
C14 C8 C10 111.3(3) . .
C9 C8 C10 109.1(3) . .
C14 C8 C7 107.5(3) . .
C9 C8 C7 108.8(3) . .
C10 C8 C7 109.4(3) . .
C8 C9 C2 110.0(3) . .
C8 C9 H9A 109.7 . .
C2 C9 H9A 109.7 . .
C8 C9 H9B 109.7 . .
C2 C9 H9B 109.7 . .
H9A C9 H9B 108.2 . .
C4 C10 C8 110.5(3) . .
C4 C10 H10A 109.6 . .
C8 C10 H10A 109.6 . .
C4 C10 H10B 109.6 . .
C8 C10 H10B 109.6 . .
H10A C10 H10B 108.1 . .
C6 C11 C2 110.2(3) . .
C6 C11 H11A 109.6 . .
C2 C11 H11A 109.6 . .
C6 C11 H11B 109.6 . .
C2 C11 H11B 109.6 . .
H11A C11 H11B 108.1 . .
N8 C12 N5 110.4(4) . .
N8 C12 C4 122.8(4) . .
N5 C12 C4 126.7(4) . .
N9 C13 N12 111.7(3) . .
N9 C13 C6 123.5(4) . .
N12 C13 C6 124.8(4) . .
N16 C14 N13 111.2(3) . .
N16 C14 C8 123.9(4) . .
N13 C14 C8 124.7(4) . .
O1 C15 N17 123.6(5) . .
O1 C15 H15 118.2 . .
N17 C15 H15 118.2 . .
N17 C16 H16A 109.5 . .
N17 C16 H16B 109.5 . .
H16A C16 H16B 109.5 . .
N17 C16 H16C 109.5 . .
H16A C16 H16C 109.5 . .
H16B C16 H16C 109.5 . .
N17 C17 H17A 109.5 . .
N17 C17 H17B 109.5 . .
H17A C17 H17B 109.5 . .
N17 C17 H17C 109.5 . .
H17A C17 H17C 109.5 . .
H17B C17 H17C 109.5 . .
O2 C18 N18 123.7(4) . .
O2 C18 H18 118.2 . .
N18 C18 H18 118.2 . .
N18 C19 H19A 109.5 . .
N18 C19 H19B 109.5 . .
H19A C19 H19B 109.5 . .
N18 C19 H19C 109.5 . .
H19A C19 H19C 109.5 . .
H19B C19 H19C 109.5 . .
N18 C20 H20A 109.5 . .
N18 C20 H20B 109.5 . .
H20A C20 H20B 109.5 . .
N18 C20 H20C 109.5 . .
H20A C20 H20C 109.5 . .
H20B C20 H20C 109.5 . .
O3 C21 N19 124.8(5) . .
O3 C21 H21 117.6 . .
N19 C21 H21 117.6 . .
N19 C22 H22A 109.5 . .
N19 C22 H22B 109.5 . .
H22A C22 H22B 109.5 . .
N19 C22 H22C 109.5 . .
H22A C22 H22C 109.5 . .
H22B C22 H22C 109.5 . .
N19 C23 H23A 109.5 . .
N19 C23 H23B 109.5 . .
H23A C23 H23B 109.5 . .
N19 C23 H23C 109.5 . .
H23A C23 H23C 109.5 . .
H23B C23 H23C 109.5 . .
O4 C24 N20 124.7(5) . .
O4 C24 H24 117.7 . .
N20 C24 H24 117.7 . .
N20 C25 H25A 109.5 . .
N20 C25 H25B 109.5 . .
H25A C25 H25B 109.5 . .
N20 C25 H25C 109.5 . .
H25A C25 H25C 109.5 . .
H25B C25 H25C 109.5 . .
N20 C26 H26A 109.5 . .
N20 C26 H26B 109.5 . .
H26A C26 H26B 109.5 . .
N20 C26 H26C 109.5 . .
H26A C26 H26C 109.5 . .
H26B C26 H26C 109.5 . .
O5 C27 N21 127.2(8) . .
O5 C27 H27 116.4 . .
N21 C27 H27 116.4 . .
N21 C28 H28A 109.5 . .
N21 C28 H28B 109.5 . .
H28A C28 H28B 109.5 . .
N21 C28 H28C 109.5 . .
H28A C28 H28C 109.5 . .
H28B C28 H28C 109.5 . .
N21 C29 H29A 109.5 . .
N21 C29 H29B 109.5 . .
H29A C29 H29B 109.5 . .
N21 C29 H29C 109.5 . .
H29A C29 H29C 109.5 . .
H29B C29 H29C 109.5 . .
O6 C30 N22 123.4(6) . .
O6 C30 H30 118.3 . .
N22 C30 H30 118.3 . .
N22 C31 H31A 109.5 . .
N22 C31 H31B 109.5 . .
H31A C31 H31B 109.5 . .
N22 C31 H31C 109.5 . .
H31A C31 H31C 109.5 . .
H31B C31 H31C 109.5 . .
N22 C32 H32A 109.5 . .
N22 C32 H32B 109.5 . .
H32A C32 H32B 109.5 . .
N22 C32 H32C 109.5 . .
H32A C32 H32C 109.5 . .
H32B C32 H32C 109.5 . .

loop_
_geom_bond_atom_site_label_1
_geom_bond_atom_site_label_2
_geom_bond_distance
_geom_bond_site_symmetry_2
Zn1 N1 2.010(4) .
Zn1 N10 2.042(3) 3_657
Zn1 N14 2.045(4) 4_565
Zn1 Cl1 2.1861(12) .
Zn2 N5 2.000(4) .
Zn2 N15 2.025(3) 4_565
Zn2 N11 2.057(3) 3_657
Zn2 Cl2 2.2149(12) .
Zn3 O2 2.067(3) .
Zn3 O4 2.072(3) .
Zn3 O3 2.086(4) .
Zn3 O1 2.101(3) .
Zn3 N3 2.163(3) .
Zn3 N7 2.206(3) 4_665
O1 C15 1.270(6) .
O2 C18 1.227(6) .
O3 C21 1.220(6) .
O4 C24 1.235(6) .
O5 C27 1.222(9) .
O6 C30 1.232(8) .
N1 C1 1.345(6) .
N1 N2 1.352(5) .
N2 N3 1.296(5) .
N3 N4 1.346(5) .
N4 C1 1.340(5) .
N5 C12 1.340(5) .
N5 N6 1.362(5) .
N6 N7 1.303(5) .
N7 N8 1.361(5) .
N7 Zn3 2.206(3) 4_566
N8 C12 1.323(5) .
N9 N10 1.339(5) .
N9 C13 1.340(5) .
N10 N11 1.309(4) .
N10 Zn1 2.042(3) 3_657
N11 N12 1.327(5) .
N11 Zn2 2.057(3) 3_657
N12 C13 1.345(5) .
N13 N14 1.321(5) .
N13 C14 1.345(5) .
N14 N15 1.320(4) .
N14 Zn1 2.045(4) 4_666
N15 N16 1.335(5) .
N15 Zn2 2.025(3) 4_666
N16 C14 1.340(5) .
N17 C15 1.316(6) .
N17 C16 1.436(8) .
N17 C17 1.459(7) .
N18 C18 1.314(6) .
N18 C20 1.431(7) .
N18 C19 1.455(6) .
N19 C21 1.335(6) .
N19 C23 1.449(7) .
N19 C22 1.468(7) .
N20 C24 1.320(7) .
N20 C26 1.437(8) .
N20 C25 1.461(7) .
N21 C27 1.359(10) .
N21 C28 1.432(10) .
N21 C29 1.456(10) .
N22 C30 1.327(7) .
N22 C32 1.434(8) .
N22 C31 1.443(8) .
C1 C2 1.492(5) .
C2 C9 1.537(6) .
C2 C11 1.545(6) .
C2 C3 1.555(5) .
C3 C4 1.526(5) .
C3 H3A 0.9900 .
C3 H3B 0.9900 .
C4 C12 1.529(6) .
C4 C5 1.540(5) .
C4 C10 1.540(6) .
C5 C6 1.552(6) .
C5 H5A 0.9900 .
C5 H5B 0.9900 .
C6 C13 1.495(4) .
C6 C11 1.525(5) .
C6 C7 1.538(4) .
C7 C8 1.545(4) .
C7 H7A 0.9900 .
C7 H7B 0.9900 .
C8 C14 1.501(4) .
C8 C9 1.533(5) .
C8 C10 1.544(5) .
C9 H9A 0.9900 .
C9 H9B 0.9900 .
C10 H10A 0.9900 .
C10 H10B 0.9900 .
C11 H11A 0.9900 .
C11 H11B 0.9900 .
C15 H15 0.9500 .
C16 H16A 0.9800 .
C16 H16B 0.9800 .
C16 H16C 0.9800 .
C17 H17A 0.9800 .
C17 H17B 0.9800 .
C17 H17C 0.9800 .
C18 H18 0.9500 .
C19 H19A 0.9800 .
C19 H19B 0.9800 .
C19 H19C 0.9800 .
C20 H20A 0.9800 .
C20 H20B 0.9800 .
C20 H20C 0.9800 .
C21 H21 0.9500 .
C22 H22A 0.9800 .
C22 H22B 0.9800 .
C22 H22C 0.9800 .
C23 H23A 0.9800 .
C23 H23B 0.9800 .
C23 H23C 0.9800 .
C24 H24 0.9500 .
C25 H25A 0.9800 .
C25 H25B 0.9800 .
C25 H25C 0.9800 .
C26 H26A 0.9800 .
C26 H26B 0.9800 .
C26 H26C 0.9800 .
C27 H27 0.9500 .
C28 H28A 0.9800 .
C28 H28B 0.9800 .
C28 H28C 0.9800 .
C29 H29A 0.9800 .
C29 H29B 0.9800 .
C29 H29C 0.9800 .
C30 H30 0.9500 .
C31 H31A 0.9800 .
C31 H31B 0.9800 .
C31 H31C 0.9800 .
C32 H32A 0.9800 .
C32 H32B 0.9800 .
C32 H32C 0.9800 .

loop_
_geom_torsion_atom_site_label_1
_geom_torsion_atom_site_label_2
_geom_torsion_atom_site_label_3
_geom_torsion_atom_site_label_4
_geom_torsion
_geom_torsion_site_symmetry_1
_geom_torsion_site_symmetry_4
O2 Zn3 O1 C15 31.2(4) . .
O4 Zn3 O1 C15 -151.0(4) . .
N3 Zn3 O1 C15 119.3(4) . .
N7 Zn3 O1 C15 -59.7(4) 4_665 .
O3 Zn3 O2 C18 67.2(4) . .
O1 Zn3 O2 C18 -115.0(4) . .
N3 Zn3 O2 C18 153.0(4) . .
N7 Zn3 O2 C18 -27.6(4) 4_665 .
O2 Zn3 O3 C21 -113.0(5) . .
O4 Zn3 O3 C21 69.3(5) . .
N3 Zn3 O3 C21 159.0(5) . .
N7 Zn3 O3 C21 -22.0(5) 4_665 .
O3 Zn3 O4 C24 161.4(4) . .
O1 Zn3 O4 C24 -16.4(4) . .
N3 Zn3 O4 C24 75.5(4) . .
N7 Zn3 O4 C24 -103.8(4) 4_665 .
N10 Zn1 N1 C1 -31.4(5) 3_657 .
N14 Zn1 N1 C1 80.1(5) 4_565 .
Cl1 Zn1 N1 C1 -152.5(4) . .
N10 Zn1 N1 N2 146.1(3) 3_657 .
N14 Zn1 N1 N2 -102.5(3) 4_565 .
Cl1 Zn1 N1 N2 25.0(3) . .
C1 N1 N2 N3 0.8(4) . .
Zn1 N1 N2 N3 -177.5(3) . .
N1 N2 N3 N4 0.3(5) . .
N1 N2 N3 Zn3 177.3(3) . .
O2 Zn3 N3 N2 -18.0(4) . .
O4 Zn3 N3 N2 164.0(4) . .
O3 Zn3 N3 N2 72.5(4) . .
O1 Zn3 N3 N2 -106.7(4) . .
O2 Zn3 N3 N4 158.6(3) . .
O4 Zn3 N3 N4 -19.3(3) . .
O3 Zn3 N3 N4 -110.8(3) . .
O1 Zn3 N3 N4 70.0(3) . .
N2 N3 N4 C1 -1.3(5) . .
Zn3 N3 N4 C1 -178.4(3) . .
N15 Zn2 N5 C12 -79.5(5) 4_565 .
N11 Zn2 N5 C12 32.9(5) 3_657 .
Cl2 Zn2 N5 C12 151.6(4) . .
N15 Zn2 N5 N6 103.0(3) 4_565 .
N11 Zn2 N5 N6 -144.6(3) 3_657 .
Cl2 Zn2 N5 N6 -25.9(3) . .
C12 N5 N6 N7 -0.8(4) . .
Zn2 N5 N6 N7 177.5(3) . .
N5 N6 N7 N8 0.3(5) . .
N5 N6 N7 Zn3 -179.7(3) . 4_566
N6 N7 N8 C12 0.4(5) . .
Zn3 N7 N8 C12 -179.6(3) 4_566 .
C13 N9 N10 N11 -0.4(5) . .
C13 N9 N10 Zn1 173.7(3) . 3_657
N9 N10 N11 N12 0.2(6) . .
Zn1 N10 N11 N12 -173.5(3) 3_657 .
N9 N10 N11 Zn2 177.7(3) . 3_657
Zn1 N10 N11 Zn2 4.1(7) 3_657 3_657
N10 N11 N12 C13 0.2(5) . .
Zn2 N11 N12 C13 -177.6(3) 3_657 .
C14 N13 N14 N15 0.6(5) . .
C14 N13 N14 Zn1 -179.1(3) . 4_666
N13 N14 N15 N16 -0.3(6) . .
Zn1 N14 N15 N16 179.4(3) 4_666 .
N13 N14 N15 Zn2 174.7(3) . 4_666
Zn1 N14 N15 Zn2 -5.6(6) 4_666 4_666
N14 N15 N16 C14 -0.2(5) . .
Zn2 N15 N16 C14 -175.3(3) 4_666 .
N3 N4 C1 N1 1.8(5) . .
N3 N4 C1 C2 176.6(4) . .
N2 N1 C1 N4 -1.7(5) . .
Zn1 N1 C1 N4 175.9(3) . .
N2 N1 C1 C2 -176.3(4) . .
Zn1 N1 C1 C2 1.3(7) . .
N4 C1 C2 C9 18.6(5) . .
N1 C1 C2 C9 -167.4(4) . .
N4 C1 C2 C11 -100.3(4) . .
N1 C1 C2 C11 73.7(5) . .
N4 C1 C2 C3 139.3(4) . .
N1 C1 C2 C3 -46.7(5) . .
C1 C2 C3 C4 179.1(3) . .
C9 C2 C3 C4 -59.9(4) . .
C11 C2 C3 C4 59.3(4) . .
C2 C3 C4 C12 -179.3(3) . .
C2 C3 C4 C5 -59.0(4) . .
C2 C3 C4 C10 59.4(4) . .
C3 C4 C5 C6 59.2(4) . .
C12 C4 C5 C6 -178.5(3) . .
C10 C4 C5 C6 -59.6(4) . .
C4 C5 C6 C13 179.3(3) . .
C4 C5 C6 C11 -59.1(4) . .
C4 C5 C6 C7 59.6(4) . .
C13 C6 C7 C8 -179.1(3) . .
C11 C6 C7 C8 60.1(4) . .
C5 C6 C7 C8 -58.7(4) . .
C6 C7 C8 C14 -179.9(3) . .
C6 C7 C8 C9 -60.0(4) . .
C6 C7 C8 C10 59.1(4) . .
C14 C8 C9 C2 177.6(3) . .
C10 C8 C9 C2 -59.7(4) . .
C7 C8 C9 C2 59.7(4) . .
C1 C2 C9 C8 -178.1(3) . .
C11 C2 C9 C8 -59.6(4) . .
C3 C2 C9 C8 59.9(4) . .
C3 C4 C10 C8 -59.4(4) . .
C12 C4 C10 C8 177.9(3) . .
C5 C4 C10 C8 59.5(4) . .
C14 C8 C10 C4 -178.3(3) . .
C9 C8 C10 C4 59.3(4) . .
C7 C8 C10 C4 -59.6(4) . .
C13 C6 C11 C2 -179.7(3) . .
C7 C6 C11 C2 -59.9(4) . .
C5 C6 C11 C2 58.8(4) . .
C1 C2 C11 C6 179.1(3) . .
C9 C2 C11 C6 59.9(4) . .
C3 C2 C11 C6 -59.3(4) . .
N7 N8 C12 N5 -0.9(4) . .
N7 N8 C12 C4 -177.1(4) . .
N6 N5 C12 N8 1.1(4) . .
Zn2 N5 C12 N8 -176.4(3) . .
N6 N5 C12 C4 177.1(4) . .
Zn2 N5 C12 C4 -0.5(7) . .
C3 C4 C12 N8 -138.5(4) . .
C5 C4 C12 N8 100.9(4) . .
C10 C4 C12 N8 -17.4(5) . .
C3 C4 C12 N5 46.0(5) . .
C5 C4 C12 N5 -74.6(5) . .
C10 C4 C12 N5 167.1(4) . .
N10 N9 C13 N12 0.5(4) . .
N10 N9 C13 C6 -177.1(3) . .
N11 N12 C13 N9 -0.4(4) . .
N11 N12 C13 C6 177.1(3) . .
C11 C6 C13 N9 -149.3(4) . .
C7 C6 C13 N9 91.1(4) . .
C5 C6 C13 N9 -28.5(5) . .
C11 C6 C13 N12 33.4(5) . .
C7 C6 C13 N12 -86.2(4) . .
C5 C6 C13 N12 154.2(4) . .
N15 N16 C14 N13 0.6(4) . .
N15 N16 C14 C8 175.6(3) . .
N14 N13 C14 N16 -0.7(4) . .
N14 N13 C14 C8 -175.7(3) . .
C9 C8 C14 N16 148.7(4) . .
C10 C8 C14 N16 27.2(5) . .
C7 C8 C14 N16 -92.6(4) . .
C9 C8 C14 N13 -37.0(5) . .
C10 C8 C14 N13 -158.5(4) . .
C7 C8 C14 N13 81.7(4) . .
Zn3 O1 C15 N17 149.5(4) . .
C16 N17 C15 O1 -3.0(7) . .
C17 N17 C15 O1 -179.7(5) . .
Zn3 O2 C18 N18 -171.1(4) . .
C20 N18 C18 O2 -178.5(5) . .
C19 N18 C18 O2 -2.4(8) . .
Zn3 O3 C21 N19 -175.4(4) . .
C23 N19 C21 O3 -175.7(5) . .
C22 N19 C21 O3 2.5(9) . .
Zn3 O4 C24 N20 -145.3(4) . .
C26 N20 C24 O4 -178.6(5) . .
C25 N20 C24 O4 4.3(7) . .
C28 N21 C27 O5 -2.2(11) . .
C29 N21 C27 O5 178.2(8) . .
C32 N22 C30 O6 -178.8(6) . .
C31 N22 C30 O6 1.4(9) . .
